data_4107414
loop_
_publ_author_name
'Trevor W. Hayton'
'Guang Wu'

_publ_contact_author 'Trevor W. Hayton'
_publ_contact_author_email hayton@chem.ucsb.edu
_publ_section_title
;
 Synthesis, Characterization, and Reactivity of a Uranyl \b-Diketiminate
 Complex
;
_journal_name_full 'Journal of the American Chemical Society'
_journal_page_first 2005
_journal_page_last 2014
_journal_paper_doi 10.1021/ja077538q
_journal_volume 130
_journal_year 2008
_chemical_formula_sum 'C53 H69 Cl N2 O3 P U'
_chemical_formula_weight 1086.55
_chemical_name_systematic
;
 ?
;
_space_group_IT_number 14
_symmetry_cell_setting monoclinic
_symmetry_space_group_name_Hall '-P 2ybc'
_symmetry_space_group_name_H-M 'P 1 21/c 1'
_atom_sites_solution_hydrogens geom
_atom_sites_solution_primary direct
_atom_sites_solution_secondary difmap
_audit_creation_method SHELXL-97
_cell_angle_alpha 90.00
_cell_angle_beta 115.539(3)
_cell_angle_gamma 90.00
_cell_formula_units_Z 4
_cell_length_a 23.370(3)
_cell_length_b 9.6101(12)
_cell_length_c 25.184(3)
_cell_measurement_temperature 150(2)
_cell_volume 5103.4(11)
_computing_structure_refinement 'SHELXL-97 (Sheldrick, 1997)'
_computing_structure_solution 'SHELXL-97 (Sheldrick, 1997)'
_diffrn_ambient_temperature 150(2)
_diffrn_measured_fraction_theta_full 0.984
_diffrn_measured_fraction_theta_max 0.984
_diffrn_measurement_device_type 'CCD area detector'
_diffrn_measurement_method 'omega scan'
_diffrn_radiation_monochromator graphite
_diffrn_radiation_source 'fine-focus sealed tube'
_diffrn_radiation_type MoK\a
_diffrn_radiation_wavelength 0.71073
_diffrn_reflns_av_R_equivalents 0.1932
_diffrn_reflns_av_sigmaI/netI 0.2065
_diffrn_reflns_limit_h_max 28
_diffrn_reflns_limit_h_min -25
_diffrn_reflns_limit_k_max 11
_diffrn_reflns_limit_k_min -11
_diffrn_reflns_limit_l_max 31
_diffrn_reflns_limit_l_min -31
_diffrn_reflns_number 39740
_diffrn_reflns_theta_full 26.37
_diffrn_reflns_theta_max 26.37
_diffrn_reflns_theta_min 4.08
_exptl_absorpt_coefficient_mu 3.306
_exptl_absorpt_correction_T_max 0.471
_exptl_absorpt_correction_T_min 0.382
_exptl_absorpt_correction_type empirical
_exptl_absorpt_process_details psi-scan
_exptl_crystal_colour green
_exptl_crystal_density_diffrn 1.414
_exptl_crystal_description needle
_exptl_crystal_F_000 2196
_exptl_crystal_size_max 0.30
_exptl_crystal_size_mid 0.10
_exptl_crystal_size_min 0.05
_refine_diff_density_max 3.006
_refine_diff_density_min -1.752
_refine_diff_density_rms 0.214
_refine_ls_extinction_method none
_refine_ls_goodness_of_fit_ref 0.995
_refine_ls_hydrogen_treatment constr
_refine_ls_matrix_type full
_refine_ls_number_parameters 527
_refine_ls_number_reflns 10255
_refine_ls_number_restraints 9
_refine_ls_restrained_S_all 0.995
_refine_ls_R_factor_all 0.1763
_refine_ls_R_factor_gt 0.0824
_refine_ls_shift/su_max 0.013
_refine_ls_shift/su_mean 0.000
_refine_ls_structure_factor_coef Fsqd
_refine_ls_weighting_details 'calc w=1/[\s^2^(Fo^2^)+(0.0788P)^2^+0.0000P] where P=(Fo^2^+2Fc^2^)/3'
_refine_ls_weighting_scheme calc
_refine_ls_wR_factor_gt 0.1663
_refine_ls_wR_factor_ref 0.2121
_reflns_number_gt 5232
_reflns_number_total 10255
_reflns_threshold_expression >2sigma(I)
_cod_data_source_file ja077538q-file002_3.cif
_cod_data_source_block th_1_64n
_cod_original_cell_volume 5103.3(11)
_cod_database_code 4107414

loop_
_symmetry_equiv_pos_as_xyz
'x, y, z'
'-x, y+1/2, -z+1/2'
'-x, -y, -z'
'x, -y-1/2, z-1/2'

loop_
_atom_site_label
_atom_site_type_symbol
_atom_site_fract_x
_atom_site_fract_y
_atom_site_fract_z
_atom_site_U_iso_or_equiv
_atom_site_adp_type
_atom_site_occupancy
_atom_site_symmetry_multiplicity
_atom_site_calc_flag
_atom_site_refinement_flags
C1 C 0.2253(6) 1.0227(13) 0.3232(5) 0.034(3) Uani 1 1 d .
C2 C 0.2702(7) 1.0954(14) 0.3715(5) 0.038(4) Uani 1 1 d .
C3 C 0.2797(8) 1.0592(15) 0.4277(6) 0.046(4) Uani 1 1 d .
H3 H 0.3102 1.1067 0.4595 0.055 Uiso 1 1 calc R
C4 C 0.2461(7) 0.9571(15) 0.4382(6) 0.044(4) Uani 1 1 d .
H4 H 0.2511 0.9383 0.4762 0.053 Uiso 1 1 calc R
C5 C 0.2037(7) 0.8805(15) 0.3901(6) 0.043(4) Uani 1 1 d .
H5 H 0.1859 0.8011 0.3981 0.051 Uiso 1 1 calc R
C6 C 0.1857(6) 0.9146(13) 0.3307(6) 0.036(3) Uiso 1 1 d .
C7 C 0.2994(9) 1.3525(15) 0.3887(7) 0.064(5) Uani 1 1 d .
H7A H 0.2553 1.3635 0.3796 0.096 Uiso 1 1 calc R
H7B H 0.3129 1.4283 0.3719 0.096 Uiso 1 1 calc R
H7C H 0.3239 1.3519 0.4306 0.096 Uiso 1 1 calc R
C8 C 0.3088(7) 1.2188(13) 0.3636(6) 0.040(4) Uani 1 1 d .
H8 H 0.2948 1.2326 0.3213 0.048 Uiso 1 1 calc R
C9 C 0.3798(7) 1.1798(17) 0.3907(6) 0.057(4) Uani 1 1 d .
H9A H 0.3931 1.1507 0.4307 0.085 Uiso 1 1 calc R
H9B H 0.4042 1.2593 0.3897 0.085 Uiso 1 1 calc R
H9C H 0.3863 1.1053 0.3685 0.085 Uiso 1 1 calc R
C10 C 0.1604(8) 0.6676(15) 0.2896(6) 0.055(4) Uani 1 1 d .
H10A H 0.2039 0.6573 0.2962 0.083 Uiso 1 1 calc R
H10B H 0.1335 0.6192 0.2543 0.083 Uiso 1 1 calc R
H10C H 0.1550 0.6294 0.3224 0.083 Uiso 1 1 calc R
C11 C 0.1425(7) 0.8259(14) 0.2830(6) 0.043(4) Uani 1 1 d .
H11 H 0.1411 0.8596 0.2458 0.051 Uiso 1 1 calc R
C12 C 0.0760(7) 0.847(2) 0.2817(7) 0.071(5) Uani 1 1 d .
H12A H 0.0773 0.8194 0.3189 0.107 Uiso 1 1 calc R
H12B H 0.0455 0.7910 0.2510 0.107 Uiso 1 1 calc R
H12C H 0.0642 0.9431 0.2746 0.107 Uiso 1 1 calc R
C13 C 0.2050(6) 1.0156(15) 0.0890(5) 0.036(3) Uani 1 1 d .
C14 C 0.2450(7) 1.0911(15) 0.0719(6) 0.041(4) Uani 1 1 d .
C15 C 0.2480(7) 1.0558(16) 0.0194(6) 0.049(4) Uani 1 1 d .
H15 H 0.2733 1.1067 0.0063 0.059 Uiso 1 1 calc R
C16 C 0.2127(8) 0.9435(19) -0.0130(6) 0.057(5) Uani 1 1 d .
H16 H 0.2129 0.9224 -0.0490 0.068 Uiso 1 1 calc R
C17 C 0.1782(7) 0.8648(17) 0.0065(6) 0.049(4) Uani 1 1 d .
H17 H 0.1571 0.7877 -0.0155 0.059 Uiso 1 1 calc R
C18 C 0.1730(7) 0.8932(15) 0.0573(6) 0.046(4) Uani 1 1 d .
C19 C 0.3534(7) 1.1972(15) 0.1245(7) 0.053(4) Uani 1 1 d .
H19A H 0.3681 1.1162 0.1490 0.080 Uiso 1 1 calc R
H19B H 0.3760 1.2776 0.1459 0.080 Uiso 1 1 calc R
H19C H 0.3606 1.1857 0.0900 0.080 Uiso 1 1 calc R
C20 C 0.2828(7) 1.2165(14) 0.1064(6) 0.045(4) Uani 1 1 d .
H20 H 0.2766 1.2242 0.1423 0.054 Uiso 1 1 calc R
C21 C 0.2633(8) 1.3539(17) 0.0737(8) 0.068(5) Uani 1 1 d .
H21A H 0.2662 1.3470 0.0369 0.102 Uiso 1 1 calc R
H21B H 0.2909 1.4264 0.0971 0.102 Uiso 1 1 calc R
H21C H 0.2204 1.3751 0.0664 0.102 Uiso 1 1 calc R
C22 C 0.0603(7) 0.8149(19) 0.0308(7) 0.069(5) Uani 1 1 d .
H22A H 0.0567 0.7867 -0.0071 0.104 Uiso 1 1 calc R
H22B H 0.0454 0.9088 0.0285 0.104 Uiso 1 1 calc R
H22C H 0.0352 0.7543 0.0426 0.104 Uiso 1 1 calc R
C23 C 0.1304(7) 0.8068(14) 0.0763(7) 0.048(4) Uani 1 1 d .
H23 H 0.1338 0.8430 0.1140 0.057 Uiso 1 1 calc R
C24 C 0.1518(8) 0.6540(14) 0.0848(8) 0.071(5) Uani 1 1 d .
H24A H 0.1404 0.6116 0.0471 0.107 Uiso 1 1 calc R
H24B H 0.1313 0.6054 0.1052 0.107 Uiso 1 1 calc R
H24C H 0.1969 0.6495 0.1075 0.107 Uiso 1 1 calc R
C25 C 0.1133(7) 1.2140(15) 0.0747(6) 0.047(4) Uani 1 1 d .
H25A H 0.1376 1.2679 0.0596 0.071 Uiso 1 1 calc R
H25B H 0.0813 1.2718 0.0778 0.071 Uiso 1 1 calc R
H25C H 0.0934 1.1378 0.0486 0.071 Uiso 1 1 calc R
C26 C 0.1577(6) 1.1568(13) 0.1364(5) 0.033(3) Uani 1 1 d .
C27 C 0.1459(7) 1.2107(14) 0.1821(6) 0.039(4) Uani 1 1 d .
C28 C 0.1688(6) 1.1630(14) 0.2398(6) 0.036(3) Uani 1 1 d .
C29 C 0.1379(8) 1.2310(15) 0.2766(6) 0.055(5) Uani 1 1 d .
H29A H 0.1212 1.1598 0.2927 0.082 Uiso 1 1 calc R
H29B H 0.1041 1.2912 0.2519 0.082 Uiso 1 1 calc R
H29C H 0.1691 1.2841 0.3080 0.082 Uiso 1 1 calc R
C30 C 0.4779(6) 0.8906(12) 0.3697(5) 0.029(3) Uani 1 1 d .
C31 C 0.5165(6) 0.9386(13) 0.4259(6) 0.034(3) Uani 1 1 d .
H31 H 0.5091 0.9091 0.4575 0.041 Uiso 1 1 calc R
C32 C 0.5675(7) 1.0325(14) 0.4358(6) 0.043(4) Uani 1 1 d .
H32 H 0.5929 1.0658 0.4733 0.051 Uiso 1 1 calc R
C33 C 0.5777(7) 1.0716(13) 0.3890(6) 0.042(4) Uani 1 1 d .
H33 H 0.6119 1.1294 0.3950 0.051 Uiso 1 1 calc R
C34 C 0.5390(7) 1.0283(12) 0.3329(6) 0.036(3) Uani 1 1 d .
H34 H 0.5454 1.0622 0.3012 0.043 Uiso 1 1 calc R
C35 C 0.4903(6) 0.9344(12) 0.3230(5) 0.030(3) Uani 1 1 d .
H35 H 0.4660 0.9008 0.2853 0.037 Uiso 1 1 calc R
C36 C 0.4226(6) 0.6205(12) 0.3230(5) 0.024(3) Uani 1 1 d .
C37 C 0.3693(6) 0.5422(12) 0.2864(5) 0.031(3) Uani 1 1 d .
H37 H 0.3291 0.5795 0.2753 0.037 Uiso 1 1 calc R
C38 C 0.3751(7) 0.4144(14) 0.2670(6) 0.040(4) Uani 1 1 d .
H38 H 0.3389 0.3649 0.2432 0.048 Uiso 1 1 calc R
C39 C 0.4332(7) 0.3576(14) 0.2820(6) 0.040(4) Uani 1 1 d .
H39 H 0.4368 0.2681 0.2697 0.048 Uiso 1 1 calc R
C40 C 0.4883(6) 0.4358(13) 0.3165(5) 0.034(3) Uani 1 1 d .
H40 H 0.5284 0.4006 0.3250 0.041 Uiso 1 1 calc R
C41 C 0.4818(6) 0.5614(13) 0.3366(5) 0.030(3) Uani 1 1 d .
H41 H 0.5180 0.6107 0.3604 0.036 Uiso 1 1 calc R
C42 C 0.4104(6) 0.7298(11) 0.4234(5) 0.025(3) Uani 1 1 d .
C43 C 0.4638(7) 0.6749(13) 0.4712(5) 0.040(3) Uani 1 1 d .
H43 H 0.5027 0.6713 0.4694 0.048 Uiso 1 1 calc R
C44 C 0.4588(7) 0.6267(13) 0.5203(6) 0.041(4) Uani 1 1 d .
H44 H 0.4941 0.5912 0.5519 0.049 Uiso 1 1 calc R
C45 C 0.4009(8) 0.6315(14) 0.5224(6) 0.046(4) Uani 1 1 d .
H45 H 0.3978 0.5995 0.5559 0.055 Uiso 1 1 calc R
C46 C 0.3467(7) 0.6830(15) 0.4756(6) 0.045(4) Uani 1 1 d .
H46 H 0.3079 0.6844 0.4777 0.053 Uiso 1 1 calc R
C47 C 0.3518(7) 0.7322(13) 0.4260(6) 0.037(3) Uani 1 1 d .
H47 H 0.3162 0.7667 0.3944 0.045 Uiso 1 1 calc R
C48 C 0.0234(14) -0.019(3) 0.4036(14) 0.162(12) Uiso 1 1 d D
H48A H 0.0671 -0.0225 0.4319 0.243 Uiso 1 1 calc R
H48B H 0.0147 -0.0965 0.3770 0.243 Uiso 1 1 calc R
H48C H -0.0033 -0.0250 0.4237 0.243 Uiso 1 1 calc R
C49 C 0.0106(16) 0.116(3) 0.3694(16) 0.31(3) Uiso 1 1 d D
H49A H -0.0004 0.0990 0.3281 0.375 Uiso 1 1 calc R
H49B H -0.0232 0.1680 0.3727 0.375 Uiso 1 1 calc R
C50 C 0.0735(13) 0.190(2) 0.3992(16) 0.204(15) Uiso 1 1 d D
H50A H 0.1008 0.1437 0.4355 0.245 Uiso 1 1 calc R
H50B H 0.0948 0.1940 0.3737 0.245 Uiso 1 1 calc R
C51 C 0.057(2) 0.335(2) 0.4115(13) 0.41(4) Uiso 1 1 d D
H51A H 0.0136 0.3386 0.4073 0.497 Uiso 1 1 calc R
H51B H 0.0854 0.3652 0.4508 0.497 Uiso 1 1 calc R
C52 C 0.0646(16) 0.421(2) 0.3653(15) 0.190(14) Uiso 1 1 d D
H52A H 0.0505 0.3717 0.3283 0.228 Uiso 1 1 calc R
H52B H 0.1082 0.4507 0.3780 0.228 Uiso 1 1 calc R
C53 C 0.0213(13) 0.545(2) 0.3604(13) 0.158(12) Uiso 1 1 d D
H53A H -0.0193 0.5113 0.3558 0.238 Uiso 1 1 calc R
H53B H 0.0160 0.6005 0.3269 0.238 Uiso 1 1 calc R
H53C H 0.0400 0.6004 0.3955 0.238 Uiso 1 1 calc R
Cl1 Cl 0.34770(16) 0.8211(3) 0.17842(14) 0.0370(8) Uani 1 1 d .
N1 N 0.2114(5) 1.0610(10) 0.2641(4) 0.035(3) Uani 1 1 d .
N2 N 0.1984(5) 1.0562(10) 0.1410(4) 0.026(2) Uani 1 1 d .
O1 O 0.2330(4) 0.7941(8) 0.2145(4) 0.030(2) Uani 1 1 d .
O2 O 0.3267(4) 1.0915(9) 0.2427(4) 0.034(2) Uani 1 1 d .
O3 O 0.3509(4) 0.8451(8) 0.3166(3) 0.030(2) Uani 1 1 d .
P1 P 0.41223(16) 0.7774(3) 0.35526(14) 0.0289(8) Uani 1 1 d .
U1 U 0.27954(2) 0.94261(5) 0.22703(2) 0.02705(17) Uani 1 1 d .

loop_
_atom_site_aniso_label
_atom_site_aniso_U_11
_atom_site_aniso_U_22
_atom_site_aniso_U_33
_atom_site_aniso_U_23
_atom_site_aniso_U_13
_atom_site_aniso_U_12
C1 0.040(8) 0.040(8) 0.028(7) 0.000(6) 0.020(6) 0.011(6)
C2 0.052(9) 0.041(8) 0.020(7) 0.006(6) 0.016(7) 0.014(7)
C3 0.070(11) 0.040(8) 0.038(8) -0.008(7) 0.033(8) 0.000(9)
C4 0.066(10) 0.047(9) 0.022(7) -0.009(7) 0.022(7) -0.003(8)
C5 0.060(10) 0.045(8) 0.028(7) 0.015(7) 0.023(7) 0.016(8)
C7 0.102(14) 0.050(10) 0.069(11) -0.021(9) 0.063(11) -0.003(10)
C8 0.060(10) 0.038(8) 0.034(8) -0.006(6) 0.033(8) 0.000(7)
C9 0.067(12) 0.062(10) 0.047(9) -0.008(8) 0.029(9) -0.007(9)
C10 0.088(13) 0.048(9) 0.035(8) -0.011(7) 0.032(9) -0.020(9)
C11 0.054(10) 0.042(9) 0.032(8) 0.008(7) 0.019(7) 0.001(8)
C12 0.037(10) 0.120(16) 0.062(11) 0.016(11) 0.027(9) 0.022(10)
C13 0.040(8) 0.055(9) 0.014(6) -0.004(6) 0.013(6) 0.005(7)
C14 0.042(9) 0.062(10) 0.029(7) 0.017(7) 0.025(7) 0.028(7)
C15 0.051(9) 0.064(10) 0.031(8) -0.003(8) 0.017(7) 0.012(9)
C16 0.061(11) 0.090(13) 0.016(7) -0.010(9) 0.014(7) 0.018(11)
C17 0.048(10) 0.062(11) 0.039(9) -0.013(8) 0.020(8) 0.006(8)
C18 0.043(9) 0.045(9) 0.040(9) 0.001(7) 0.007(7) 0.005(7)
C19 0.049(10) 0.044(9) 0.074(11) 0.015(8) 0.032(9) 0.008(8)
C20 0.059(11) 0.040(9) 0.040(8) 0.003(7) 0.026(8) -0.001(8)
C21 0.069(12) 0.067(12) 0.089(13) 0.029(10) 0.054(11) 0.012(10)
C22 0.032(9) 0.089(13) 0.065(11) 0.002(10) 0.001(8) 0.000(9)
C23 0.038(9) 0.042(9) 0.056(10) -0.022(8) 0.012(8) -0.010(7)
C24 0.089(14) 0.029(9) 0.080(12) -0.029(8) 0.021(11) -0.019(9)
C25 0.055(10) 0.058(10) 0.034(8) 0.019(7) 0.024(7) 0.032(8)
C26 0.039(8) 0.033(8) 0.033(7) 0.010(6) 0.021(7) -0.005(7)
C27 0.043(9) 0.045(9) 0.037(8) 0.011(7) 0.025(7) 0.026(7)
C28 0.041(8) 0.041(8) 0.041(8) 0.013(7) 0.032(7) 0.011(7)
C29 0.082(12) 0.047(9) 0.042(9) 0.023(7) 0.033(9) 0.038(9)
C30 0.043(8) 0.024(6) 0.018(6) -0.001(5) 0.013(6) 0.000(6)
C31 0.034(8) 0.035(7) 0.039(7) 0.004(7) 0.020(6) -0.004(7)
C32 0.049(9) 0.045(9) 0.025(7) -0.006(6) 0.008(7) 0.001(7)
C33 0.051(9) 0.026(7) 0.046(9) -0.006(7) 0.017(7) -0.005(7)
C34 0.054(9) 0.023(8) 0.033(8) 0.003(5) 0.021(7) -0.010(6)
C35 0.037(8) 0.025(7) 0.030(7) -0.003(6) 0.016(6) 0.002(6)
C36 0.032(7) 0.035(7) 0.014(6) 0.003(5) 0.017(6) 0.007(6)
C37 0.027(7) 0.025(7) 0.038(7) -0.001(6) 0.012(6) 0.004(6)
C38 0.031(8) 0.044(9) 0.037(8) -0.006(6) 0.008(6) -0.012(7)
C39 0.066(11) 0.028(8) 0.032(8) -0.002(6) 0.027(8) 0.002(7)
C40 0.041(8) 0.033(7) 0.035(7) 0.003(7) 0.022(6) 0.012(7)
C41 0.034(7) 0.034(7) 0.028(7) 0.002(6) 0.018(6) -0.012(7)
C42 0.021(7) 0.018(6) 0.028(7) 0.000(5) 0.005(6) 0.005(5)
C43 0.055(9) 0.030(7) 0.035(8) 0.008(6) 0.020(7) 0.009(7)
C44 0.048(10) 0.021(7) 0.052(9) 0.003(6) 0.021(8) -0.010(7)
C45 0.074(12) 0.040(9) 0.029(8) 0.005(6) 0.029(8) -0.011(8)
C46 0.045(9) 0.053(9) 0.038(8) -0.017(7) 0.020(7) -0.023(8)
C47 0.056(10) 0.034(8) 0.032(8) 0.002(6) 0.028(7) -0.011(7)
Cl1 0.043(2) 0.0400(19) 0.0358(18) -0.0039(15) 0.0243(16) 0.0080(16)
N1 0.050(7) 0.029(6) 0.030(6) 0.014(5) 0.021(5) 0.004(6)
N2 0.035(6) 0.022(5) 0.029(5) 0.005(5) 0.019(5) 0.008(5)
O1 0.021(5) 0.028(5) 0.044(5) 0.003(4) 0.016(4) 0.002(4)
O2 0.024(5) 0.041(5) 0.041(5) -0.002(4) 0.017(4) 0.001(4)
O3 0.033(5) 0.032(5) 0.027(5) 0.002(4) 0.016(4) 0.005(4)
P1 0.034(2) 0.0275(18) 0.0258(18) 0.0016(14) 0.0130(16) 0.0004(15)
U1 0.0311(3) 0.0274(3) 0.0244(2) 0.0007(2) 0.0136(2) 0.0024(3)

loop_
_atom_type_symbol
_atom_type_description
_atom_type_scat_dispersion_real
_atom_type_scat_dispersion_imag
_atom_type_scat_source
C C 0.0033 0.0016 'International Tables Vol C Tables 4.2.6.8 and 6.1.1.4'
H H 0.0000 0.0000 'International Tables Vol C Tables 4.2.6.8 and 6.1.1.4'
O O 0.0106 0.0060 'International Tables Vol C Tables 4.2.6.8 and 6.1.1.4'
Cl Cl 0.1484 0.1585 'International Tables Vol C Tables 4.2.6.8 and 6.1.1.4'
U U -9.6767 9.6646 'International Tables Vol C Tables 4.2.6.8 and 6.1.1.4'
P P 0.1023 0.0942 'International Tables Vol C Tables 4.2.6.8 and 6.1.1.4'
N N 0.0061 0.0033 'International Tables Vol C Tables 4.2.6.8 and 6.1.1.4'

loop_
_geom_angle_atom_site_label_1
_geom_angle_atom_site_label_2
_geom_angle_atom_site_label_3
_geom_angle
C2 C1 N1 121.5(12)
C2 C1 C6 121.6(11)
N1 C1 C6 116.6(11)
C3 C2 C1 119.5(13)
C3 C2 C8 118.5(13)
C1 C2 C8 122.0(11)
C4 C3 C2 122.2(14)
C3 C4 C5 118.0(13)
C4 C5 C6 124.9(14)
C5 C6 C1 112.8(12)
C5 C6 C11 121.4(12)
C1 C6 C11 124.1(12)
C7 C8 C9 110.4(13)
C7 C8 C2 114.0(11)
C9 C8 C2 109.3(11)
C6 C11 C12 105.8(12)
C6 C11 C10 114.8(11)
C12 C11 C10 110.4(13)
C14 C13 C18 121.0(12)
C14 C13 N2 119.4(12)
C18 C13 N2 119.6(12)
C13 C14 C15 118.8(14)
C13 C14 C20 122.6(12)
C15 C14 C20 118.5(14)
C16 C15 C14 119.0(15)
C17 C16 C15 121.4(13)
C16 C17 C18 122.8(15)
C17 C18 C13 116.6(14)
C17 C18 C23 121.4(14)
C13 C18 C23 121.8(13)
C21 C20 C19 107.6(12)
C21 C20 C14 114.4(13)
C19 C20 C14 111.3(12)
C18 C23 C24 110.4(13)
C18 C23 C22 111.5(13)
C24 C23 C22 109.2(12)
N2 C26 C27 126.1(11)
N2 C26 C25 119.4(11)
C27 C26 C25 114.2(12)
C28 C27 C26 128.0(12)
N1 C28 C27 126.4(12)
N1 C28 C29 118.8(11)
C27 C28 C29 114.7(11)
C31 C30 C35 118.7(12)
C31 C30 P1 122.3(9)
C35 C30 P1 119.0(9)
C30 C31 C32 121.0(12)
C33 C32 C31 118.1(12)
C32 C33 C34 121.8(13)
C33 C34 C35 120.4(12)
C34 C35 C30 119.9(12)
C41 C36 C37 116.5(11)
C41 C36 P1 123.3(10)
C37 C36 P1 119.8(9)
C38 C37 C36 121.8(12)
C37 C38 C39 120.6(13)
C38 C39 C40 119.5(12)
C41 C40 C39 119.1(12)
C40 C41 C36 122.4(12)
C47 C42 C43 119.5(12)
C47 C42 P1 117.9(9)
C43 C42 P1 122.2(10)
C44 C43 C42 120.4(14)
C43 C44 C45 119.4(14)
C44 C45 C46 121.9(13)
C47 C46 C45 118.8(14)
C46 C47 C42 120.1(13)
C50 C49 C48 102.2(9)
C51 C50 C49 104.9(9)
C52 C51 C50 102.8(9)
C51 C52 C53 101.3(9)
C28 N1 C1 117.0(11)
C28 N1 U1 129.9(8)
C1 N1 U1 112.7(8)
C26 N2 C13 118.3(10)
C26 N2 U1 131.1(8)
C13 N2 U1 109.9(7)
P1 O3 U1 152.5(5)
O3 P1 C36 110.7(5)
O3 P1 C30 111.6(5)
C36 P1 C30 109.6(6)
O3 P1 C42 108.8(5)
C36 P1 C42 106.6(5)
C30 P1 C42 109.5(5)
O1 U1 O2 177.6(4)
O1 U1 O3 88.6(3)
O2 U1 O3 89.6(3)
O1 U1 N2 91.2(4)
O2 U1 N2 90.4(4)
O3 U1 N2 172.7(3)
O1 U1 N1 89.5(4)
O2 U1 N1 89.1(4)
O3 U1 N1 97.4(3)
N2 U1 N1 75.3(3)
O1 U1 Cl1 90.5(3)
O2 U1 Cl1 91.1(3)
O3 U1 Cl1 87.1(2)
N2 U1 Cl1 100.3(2)
N1 U1 Cl1 175.6(2)

loop_
_geom_bond_atom_site_label_1
_geom_bond_atom_site_label_2
_geom_bond_distance
C1 C2 1.404(18)
C1 N1 1.427(15)
C1 C6 1.457(18)
C2 C3 1.381(17)
C2 C8 1.551(18)
C3 C4 1.351(19)
C4 C5 1.399(19)
C5 C6 1.408(17)
C6 C11 1.463(18)
C7 C8 1.488(18)
C8 C9 1.54(2)
C10 C11 1.568(19)
C11 C12 1.552(19)
C13 C14 1.389(19)
C13 C18 1.437(19)
C13 N2 1.437(15)
C14 C15 1.397(18)
C14 C20 1.525(19)
C15 C16 1.39(2)
C16 C17 1.34(2)
C17 C18 1.37(2)
C18 C23 1.52(2)
C19 C20 1.521(19)
C20 C21 1.519(19)
C22 C23 1.545(19)
C23 C24 1.54(2)
C25 C26 1.550(17)
C26 N2 1.326(15)
C26 C27 1.392(17)
C27 C28 1.392(17)
C28 N1 1.342(15)
C28 C29 1.544(18)
C30 C31 1.388(16)
C30 C35 1.393(16)
C30 P1 1.787(13)
C31 C32 1.427(18)
C32 C33 1.353(19)
C33 C34 1.374(17)
C34 C35 1.387(17)
C36 C41 1.395(16)
C36 C37 1.405(17)
C36 P1 1.778(12)
C37 C38 1.349(17)
C38 C39 1.357(18)
C39 C40 1.420(18)
C40 C41 1.342(16)
C42 C47 1.399(17)
C42 C43 1.411(16)
C42 P1 1.795(12)
C43 C44 1.373(18)
C44 C45 1.377(19)
C45 C46 1.398(19)
C46 C47 1.388(17)
C48 C49 1.516(10)
C49 C50 1.511(10)
C50 C51 1.509(10)
C51 C52 1.505(10)
C52 C53 1.530(10)
Cl1 U1 2.661(3)
N1 U1 2.446(10)
N2 U1 2.437(9)
O1 U1 1.739(8)
O2 U1 1.745(8)
O3 P1 1.492(8)
O3 U1 2.345(8)
